data_4342497
loop_
_publ_author_name
'Clarke, Samantha M.'
'Freedman, Danna E.'

_publ_section_title
;
 (BiSe)1.23CrSe2 and (BiSe)1.22(Cr1.2Se2)2: Magnetic Anisotropy in the
 First Structurally Characterized Bi-Se-Cr Ternary Compounds.
;
_journal_issue 6
_journal_name_full 'Inorganic chemistry'
_journal_page_first 2765
_journal_page_last 2771
_journal_paper_doi 10.1021/ic5029178
_journal_volume 54
_journal_year 2015
_chemical_formula_moiety '0.13(Bi8 Se8)'
_chemical_formula_sum 'Bi Se'
_chemical_formula_weight 287.94
_chemical_name_systematic BiSe
_space_group_crystal_system monoclinic
_space_group_IT_number 12
_space_group_name_Hall '-C 2y'
_space_group_name_H-M_alt 'C 1 2/m 1'
_symmetry_space_group_name_Hall '-C 2y'
_symmetry_space_group_name_H-M 'C 1 2/m 1'
_atom_sites_solution_primary direct
_audit_creation_date 2014-10-28
_audit_creation_method
;
Olex2 1.2
(compiled 2014.09.19 svn.r3010 for OlexSys, GUI svn.r4874)
;
_cell_angle_alpha 90
_cell_angle_beta 95.002(19)
_cell_angle_gamma 90
_cell_formula_units_Z 4
_cell_length_a 6.1654(18)
_cell_length_b 5.8669(12)
_cell_length_c 11.489(3)
_cell_measurement_reflns_used 443
_cell_measurement_temperature 250(2)
_cell_measurement_theta_max 21.14
_cell_measurement_theta_min 4.80
_cell_volume 413.99(18)
_computing_molecular_graphics 'Olex2 (Dolomanov et al., 2009)'
_computing_publication_material 'Olex2 (Dolomanov et al., 2009)'
_computing_structure_refinement 'XL (Sheldrick, 2008)'
_computing_structure_solution 'ShelXT (Sheldrick, 2008)'
_diffrn_ambient_temperature 250.0
_diffrn_detector 'Bruker APEX2 area detector'
_diffrn_detector_area_resol_mean 7.9
_diffrn_detector_type 'CCD area detector'
_diffrn_measured_fraction_theta_full 0.680
_diffrn_measured_fraction_theta_max 0.684
_diffrn_measurement_device 'three-circle diffractometer'
_diffrn_measurement_device_type 'Bruker APEX-II CCD'
_diffrn_measurement_method '\w and \f scans'
_diffrn_radiation_monochromator 'mirror optics'
_diffrn_radiation_probe x-ray
_diffrn_radiation_type MoK\a
_diffrn_radiation_wavelength 0.71073
_diffrn_reflns_av_R_equivalents 0.1471
_diffrn_reflns_av_unetI/netI 0.2363
_diffrn_reflns_Laue_measured_fraction_full 0.680
_diffrn_reflns_Laue_measured_fraction_max 0.684
_diffrn_reflns_limit_h_max 7
_diffrn_reflns_limit_h_min -5
_diffrn_reflns_limit_k_max 7
_diffrn_reflns_limit_k_min -7
_diffrn_reflns_limit_l_max 15
_diffrn_reflns_limit_l_min -14
_diffrn_reflns_number 1391
_diffrn_reflns_point_group_measured_fraction_full 0.680
_diffrn_reflns_point_group_measured_fraction_max 0.684
_diffrn_reflns_theta_full 26.000
_diffrn_reflns_theta_max 28.117
_diffrn_reflns_theta_min 4.805
_diffrn_source 'microfocus sealed X-ray tube'
_diffrn_source_type 'Incoatec I\ms'
_diffrn_standards_number 0
_exptl_absorpt_coefficient_mu 51.123
_exptl_absorpt_correction_T_max 0.7457
_exptl_absorpt_correction_T_min 0.3380
_exptl_absorpt_correction_type multi-scan
_exptl_absorpt_process_details
'SADABS-2012/1 (Bruker,2012) was used for absorption correction. wR2(int) was 0.1018 before and 0.0493 after correction. The Ratio of minimum to maximum transmission is 0.4533. The \l/2 correction factor is 0.0015.'
_exptl_crystal_colour 'metallic grayish'
_exptl_crystal_colour_lustre metallic
_exptl_crystal_colour_modifier grayish
_exptl_crystal_density_diffrn 4.620
_exptl_crystal_description plate
_exptl_crystal_F_000 468
_exptl_crystal_preparation 'Solid state annealing'
_exptl_crystal_recrystallization_method 'Salt Flux'
_exptl_crystal_size_max 0.05
_exptl_crystal_size_mid 0.05
_exptl_crystal_size_min 0.02
_refine_diff_density_max 3.718
_refine_diff_density_min -3.185
_refine_diff_density_rms 0.803
_refine_ls_extinction_method none
_refine_ls_goodness_of_fit_ref 1.083
_refine_ls_hydrogen_treatment undef
_refine_ls_matrix_type full
_refine_ls_number_parameters 13
_refine_ls_number_reflns 383
_refine_ls_number_restraints 3
_refine_ls_restrained_S_all 1.082
_refine_ls_R_factor_all 0.2438
_refine_ls_R_factor_gt 0.1233
_refine_ls_shift/su_max 0.000
_refine_ls_shift/su_mean 0.000
_refine_ls_structure_factor_coef Fsqd
_refine_ls_weighting_details 'w=1/[\s^2^(Fo^2^)+(0.1863P)^2^+44.9680P] where P=(Fo^2^+2Fc^2^)/3'
_refine_ls_weighting_scheme calc
_refine_ls_wR_factor_gt 0.2999
_refine_ls_wR_factor_ref 0.3710
_reflns_Friedel_coverage 0.000
_reflns_number_gt 185
_reflns_number_total 383
_reflns_threshold_expression 'I > 2\s(I)'
_cod_data_source_file ic5029178_si_002.cif
_cod_data_source_block c2m
_cod_depositor_comments 'Adding full bibliography for 4342497--4342502.cif.'
_cod_original_cell_volume 413.98(17)
_cod_database_code 4342497
_shelxl_version_number 2013-3
_shelx_space_group_comment
;
The symmetry employed for this shelxl refinement is uniquely defined
by the following loop, which should always be used as a source of
symmetry information in preference to the above space-group names.
They are only intended as comments.
;
_olex2_refinement_description
;
1. Rigid body (RIGU) restrains
 All non-hydrogen atoms
 with sigma for 1-2 distances of 0.004 and sigma for 1-3 distances of 0.004
;
_olex2_exptl_crystal_mounting_method 'Paratone oil on plastic head'
_olex2_submission_original_sample_id BiSe(1)
_olex2_submission_special_instructions 'No special instructions were received'

loop_
_space_group_symop_operation_xyz
'x, y, z'
'-x, y, -z'
'x+1/2, y+1/2, z'
'-x+1/2, y+1/2, -z'
'-x, -y, -z'
'x, -y, z'
'-x+1/2, -y+1/2, -z'
'x+1/2, -y+1/2, z'

loop_
_atom_site_label
_atom_site_type_symbol
_atom_site_fract_x
_atom_site_fract_y
_atom_site_fract_z
_atom_site_U_iso_or_equiv
_atom_site_adp_type
_atom_site_occupancy
_atom_site_site_symmetry_order
_atom_site_calc_flag
_atom_site_refinement_flags_posn
_atom_site_refinement_flags_adp
_atom_site_refinement_flags_occupancy
Bi01 Bi 0.3018(8) 0.5000 0.6482(4) 0.0528(19) Uani 1 2 d S T P
Se02 Se 0.2311(13) 0.5000 0.4029(7) 0.0217(19) Uani 1 2 d S T P

loop_
_atom_site_aniso_label
_atom_site_aniso_U_11
_atom_site_aniso_U_22
_atom_site_aniso_U_33
_atom_site_aniso_U_23
_atom_site_aniso_U_13
_atom_site_aniso_U_12
Bi01 0.045(3) 0.055(3) 0.059(3) 0.000 0.015(2) 0.000
Se02 0.023(5) 0.007(3) 0.037(5) 0.000 0.014(3) 0.000

loop_
_atom_type_symbol
_atom_type_description
_atom_type_scat_dispersion_real
_atom_type_scat_dispersion_imag
_atom_type_scat_source
Bi Bi -4.1077 10.2566 'International Tables Vol C Tables 4.2.6.8 and 6.1.1.4'
Se Se -0.0929 2.2259 'International Tables Vol C Tables 4.2.6.8 and 6.1.1.4'

loop_
_geom_angle_atom_site_label_1
_geom_angle_atom_site_label_2
_geom_angle_atom_site_label_3
_geom_angle
_geom_angle_site_symmetry_1
_geom_angle_site_symmetry_3
Se02 Bi01 Se02 82.6(3) . 5_666
Se02 Bi01 Se02 90.66(18) 5_666 7_556
Se02 Bi01 Se02 78.56(19) . 7_556
Se02 Bi01 Se02 90.66(18) 5_666 7_566
Se02 Bi01 Se02 78.56(19) . 7_566
Se02 Bi01 Se02 156.7(4) 7_556 7_566
Bi01 Se02 Bi01 97.4(3) . 5_666
Bi01 Se02 Bi01 156.7(4) 7_556 7_566
Bi01 Se02 Bi01 101.44(19) . 7_556
Bi01 Se02 Bi01 90.66(18) 5_666 7_566
Bi01 Se02 Bi01 90.66(18) 5_666 7_556
Bi01 Se02 Bi01 101.44(19) . 7_566

loop_
_geom_bond_atom_site_label_1
_geom_bond_atom_site_label_2
_geom_bond_distance
_geom_bond_site_symmetry_2
Bi01 Se02 2.814(8) .
Bi01 Se02 2.988(9) 5_666
Bi01 Se02 2.995(2) 7_556
Bi01 Se02 2.995(2) 7_566
Se02 Bi01 2.988(9) 5_666
Se02 Bi01 2.995(2) 7_556
Se02 Bi01 2.995(2) 7_566
